data_4024483
loop_
_publ_author_name
'Vincent Chagnault'
'Philippe Compain'
'Krzysztof Lewinski'
'Kyoko Ikeda'
'Naoki Asano'
'Olivier R. Martin'

_publ_section_title
;
Stereodivergent Access to Polyhydroxylated 10-Azabicyclo[4.3.1]decanes as
New Calystegine Analogues
;
_journal_name_full 'Journal of Organic Chemistry'
_journal_page_first 3179
_journal_page_last 3182
_journal_paper_doi 10.1021/jo900235d
_journal_volume 74
_journal_year 2009
_chemical_formula_moiety 'C15 H23 N O8'
_chemical_formula_sum 'C15 H23 N O8'
_chemical_formula_weight 345.34
_space_group_IT_number 2
_symmetry_cell_setting triclinic
_symmetry_space_group_name_Hall '-P 1'
_symmetry_space_group_name_H-M 'P -1'
_atom_sites_solution_hydrogens geom
_atom_sites_solution_primary direct
_atom_sites_solution_secondary difmap
_audit_creation_method SHELXL-97
_cell_angle_alpha 88.492(2)
_cell_angle_beta 78.420(3)
_cell_angle_gamma 76.727(2)
_cell_formula_units_Z 2
_cell_length_a 7.1040(3)
_cell_length_b 10.6930(5)
_cell_length_c 11.4430(4)
_cell_measurement_reflns_used 3704
_cell_measurement_temperature 100(2)
_cell_measurement_theta_max 27.48
_cell_measurement_theta_min 1.00
_cell_volume 828.63(6)
_computing_cell_refinement 'DENZO-SMN (Otwinowski & Minor, 1997)'
_computing_data_collection 'COLLECT (Nonius BV, 1997-2000)'
_computing_data_reduction 'DENZO-SMN (Otwinowski & Minor, 1997)'
_computing_structure_refinement 'SHELXL-97 (Sheldrick, 2008)'
_computing_structure_solution 'SIR97 (Altomare et. al, 1999)'
_diffrn_ambient_temperature 100(2)
_diffrn_measured_fraction_theta_full 0.993
_diffrn_measured_fraction_theta_max 0.993
_diffrn_measurement_device_type 'Nonius KappaCCD'
_diffrn_measurement_method '\f and \w scans with the \k offsets'
_diffrn_radiation_monochromator graphite
_diffrn_radiation_source 'fine-focus sealed tube'
_diffrn_radiation_type MoK\a
_diffrn_radiation_wavelength 0.71073
_diffrn_reflns_av_R_equivalents 0.0354
_diffrn_reflns_av_sigmaI/netI 0.0559
_diffrn_reflns_limit_h_max 9
_diffrn_reflns_limit_h_min -9
_diffrn_reflns_limit_k_max 13
_diffrn_reflns_limit_k_min -13
_diffrn_reflns_limit_l_max 14
_diffrn_reflns_limit_l_min -14
_diffrn_reflns_number 6980
_diffrn_reflns_theta_full 27.53
_diffrn_reflns_theta_max 27.53
_diffrn_reflns_theta_min 3.19
_exptl_absorpt_coefficient_mu 0.113
_exptl_absorpt_correction_T_max 0.9972
_exptl_absorpt_correction_T_min 0.9670
_exptl_absorpt_correction_type multi-scan
_exptl_absorpt_process_details 'DENZO-SMN; Otwinowski & Minor, 1997'
_exptl_crystal_colour colorles
_exptl_crystal_density_diffrn 1.384
_exptl_crystal_density_method 'not measured'
_exptl_crystal_description plates
_exptl_crystal_F_000 368
_exptl_crystal_size_max 0.30
_exptl_crystal_size_mid 0.15
_exptl_crystal_size_min 0.03
_refine_diff_density_max 0.243
_refine_diff_density_min -0.236
_refine_diff_density_rms 0.049
_refine_ls_extinction_coef 0.025(3)
_refine_ls_extinction_expression Fc^*^=kFc[1+0.001xFc^2^\l^3^/sin(2\q)]^-1/4^
_refine_ls_extinction_method SHELXL
_refine_ls_goodness_of_fit_ref 1.029
_refine_ls_hydrogen_treatment mixed
_refine_ls_matrix_type full
_refine_ls_number_parameters 222
_refine_ls_number_reflns 3785
_refine_ls_number_restraints 0
_refine_ls_restrained_S_all 1.029
_refine_ls_R_factor_all 0.0719
_refine_ls_R_factor_gt 0.0441
_refine_ls_shift/su_max 0.000
_refine_ls_shift/su_mean 0.000
_refine_ls_structure_factor_coef Fsqd
_refine_ls_weighting_details 'calc w=1/[\s^2^(Fo^2^)+(0.0369P)^2^+0.2418P] where P=(Fo^2^+2Fc^2^)/3'
_refine_ls_weighting_scheme calc
_refine_ls_wR_factor_gt 0.0921
_refine_ls_wR_factor_ref 0.1022
_reflns_number_gt 2708
_reflns_number_total 3785
_reflns_threshold_expression >2sigma(I)
_cod_data_source_file jo900235d_si_003.cif
_cod_data_source_block om1
_cod_depositor_comments
;
The following automatic conversions were performed:

data name '_atom_site_symetry_multiplicity' was replaced with
'_atom_site_symmetry_multiplicity' as specified in the replacement
file 'data/replacement-values/replacement_tags.lst'.

Automatic conversion script
Id: cif_correct_tags 9268 2022-04-12 08:56:07Z antanas 
;
_cod_database_code 4024483

loop_
_symmetry_equiv_pos_as_xyz
'x, y, z'
'-x, -y, -z'

loop_
_atom_site_label
_atom_site_type_symbol
_atom_site_fract_x
_atom_site_fract_y
_atom_site_fract_z
_atom_site_U_iso_or_equiv
_atom_site_adp_type
_atom_site_occupancy
_atom_site_symmetry_multiplicity
_atom_site_calc_flag
_atom_site_refinement_flags
_atom_site_disorder_assembly
_atom_site_disorder_group
C1 C 0.1450(2) 0.36964(15) 0.20439(14) 0.0154(3) Uani 1 1 d . . .
H1 H 0.0032 0.3844 0.1981 0.019 Uiso 1 1 calc R . .
C2 C 0.1537(2) 0.42476(15) 0.32625(14) 0.0149(3) Uani 1 1 d . . .
H2 H 0.0524 0.5079 0.3373 0.018 Uiso 1 1 calc R . .
C3 C 0.3474(2) 0.45973(16) 0.33476(15) 0.0168(3) Uani 1 1 d . . .
H3A H 0.3882 0.5068 0.2619 0.020 Uiso 1 1 calc R . .
H3B H 0.3196 0.5206 0.4031 0.020 Uiso 1 1 calc R . .
C4 C 0.5237(2) 0.35246(16) 0.34922(15) 0.0176(3) Uani 1 1 d . . .
H4 H 0.5673 0.2989 0.2741 0.021 Uiso 1 1 calc R . .
C5 C 0.4831(2) 0.26404(16) 0.45331(15) 0.0187(4) Uani 1 1 d . . .
H5 H 0.6147 0.2191 0.4698 0.022 Uiso 1 1 calc R . .
C6 C 0.3826(2) 0.15916(16) 0.42751(15) 0.0183(4) Uani 1 1 d . . .
H6A H 0.3840 0.0985 0.4944 0.022 Uiso 1 1 calc R . .
H6B H 0.4628 0.1108 0.3548 0.022 Uiso 1 1 calc R . .
C7 C 0.1667(2) 0.20384(15) 0.40929(14) 0.0163(3) Uani 1 1 d . . .
H7 H 0.0843 0.1621 0.4727 0.020 Uiso 1 1 calc R . .
C8 C 0.1375(2) 0.15871(15) 0.28955(14) 0.0166(3) Uani 1 1 d . . .
H8 H -0.0071 0.1768 0.2898 0.020 Uiso 1 1 calc R . .
C9 C 0.2369(2) 0.22709(15) 0.18616(14) 0.0154(3) Uani 1 1 d . . .
H9 H 0.3827 0.2088 0.1816 0.019 Uiso 1 1 calc R . .
C10 C 0.0933(3) -0.05462(17) 0.30762(15) 0.0207(4) Uani 1 1 d . . .
C11 C 0.1956(3) -0.19235(17) 0.28219(16) 0.0270(4) Uani 1 1 d . . .
H11A H 0.0992 -0.2460 0.3013 0.041 Uiso 1 1 calc R . .
H11B H 0.2963 -0.2176 0.3310 0.041 Uiso 1 1 calc R . .
H11C H 0.2585 -0.2039 0.1975 0.041 Uiso 1 1 calc R . .
C12 C 0.3433(3) 0.14975(16) -0.01606(15) 0.0205(4) Uani 1 1 d . . .
C13 C 0.2734(3) 0.10267(19) -0.11856(16) 0.0293(4) Uani 1 1 d . . .
H13A H 0.1981 0.1759 -0.1556 0.044 Uiso 1 1 calc R . .
H13B H 0.1889 0.0432 -0.0893 0.044 Uiso 1 1 calc R . .
H13C H 0.3875 0.0582 -0.1776 0.044 Uiso 1 1 calc R . .
C14 C 0.1389(2) 0.54959(16) 0.07750(15) 0.0178(4) Uani 1 1 d . . .
C15 C 0.2562(3) 0.60726(18) -0.02447(15) 0.0225(4) Uani 1 1 d . . .
H15A H 0.1750 0.6883 -0.0461 0.034 Uiso 1 1 calc R . .
H15B H 0.2966 0.5475 -0.0932 0.034 Uiso 1 1 calc R . .
H15C H 0.3736 0.6238 -0.0009 0.034 Uiso 1 1 calc R . .
N1 N 0.0871(2) 0.34397(13) 0.42648(12) 0.0161(3) Uani 1 1 d . . .
H H -0.041(3) 0.3575(19) 0.4346(17) 0.024(5) Uiso 1 1 d . . .
O1 O 0.37618(18) 0.33514(12) 0.56066(10) 0.0215(3) Uani 1 1 d . . .
H1A H 0.2575 0.3626 0.5556 0.032 Uiso 1 1 calc R . .
O2 O 0.68165(17) 0.41007(12) 0.36316(11) 0.0223(3) Uani 1 1 d . . .
H2A H 0.6354 0.4869 0.3864 0.033 Uiso 1 1 calc R . .
O3 O 0.21904(17) 0.02270(11) 0.27167(10) 0.0196(3) Uani 1 1 d . . .
O4 O -0.0776(2) -0.01506(13) 0.35411(12) 0.0301(3) Uani 1 1 d . . .
O6 O 0.19155(17) 0.18352(11) 0.07889(10) 0.0186(3) Uani 1 1 d . . .
O7 O 0.50924(19) 0.15707(13) -0.01576(11) 0.0277(3) Uani 1 1 d . . .
O9 O 0.24494(16) 0.43476(11) 0.10691(10) 0.0167(3) Uani 1 1 d . . .
O10 O -0.02644(18) 0.59580(12) 0.12854(11) 0.0253(3) Uani 1 1 d . . .

loop_
_atom_site_aniso_label
_atom_site_aniso_U_11
_atom_site_aniso_U_22
_atom_site_aniso_U_33
_atom_site_aniso_U_23
_atom_site_aniso_U_13
_atom_site_aniso_U_12
C1 0.0148(8) 0.0165(8) 0.0157(8) 0.0016(6) -0.0030(6) -0.0051(6)
C2 0.0144(8) 0.0138(8) 0.0153(8) 0.0000(6) -0.0025(6) -0.0016(6)
C3 0.0170(8) 0.0172(8) 0.0170(8) 0.0004(6) -0.0033(6) -0.0057(7)
C4 0.0141(8) 0.0198(8) 0.0199(8) -0.0027(7) -0.0034(6) -0.0054(7)
C5 0.0157(8) 0.0196(9) 0.0196(8) -0.0016(7) -0.0045(7) -0.0006(7)
C6 0.0192(8) 0.0166(8) 0.0183(8) 0.0009(7) -0.0040(6) -0.0024(7)
C7 0.0181(8) 0.0135(8) 0.0164(8) 0.0000(6) -0.0009(6) -0.0037(7)
C8 0.0163(8) 0.0134(8) 0.0197(8) 0.0003(6) -0.0028(6) -0.0034(6)
C9 0.0174(8) 0.0159(8) 0.0139(8) 0.0002(6) -0.0042(6) -0.0046(7)
C10 0.0301(10) 0.0206(9) 0.0149(8) 0.0027(7) -0.0059(7) -0.0121(8)
C11 0.0402(11) 0.0184(9) 0.0235(9) 0.0001(7) -0.0043(8) -0.0105(8)
C12 0.0251(9) 0.0155(8) 0.0184(8) -0.0014(7) -0.0020(7) -0.0018(7)
C13 0.0351(11) 0.0278(10) 0.0226(9) -0.0074(8) -0.0091(8) 0.0012(9)
C14 0.0193(9) 0.0160(8) 0.0211(8) 0.0017(7) -0.0097(7) -0.0054(7)
C15 0.0235(9) 0.0240(9) 0.0223(9) 0.0076(7) -0.0077(7) -0.0083(8)
N1 0.0131(7) 0.0164(7) 0.0179(7) 0.0000(5) -0.0009(5) -0.0035(6)
O1 0.0208(6) 0.0249(7) 0.0182(6) -0.0032(5) -0.0040(5) -0.0033(5)
O2 0.0151(6) 0.0221(7) 0.0307(7) -0.0056(5) -0.0052(5) -0.0050(5)
O3 0.0228(6) 0.0137(6) 0.0223(6) -0.0009(5) -0.0026(5) -0.0059(5)
O4 0.0298(8) 0.0266(7) 0.0343(8) 0.0023(6) 0.0006(6) -0.0132(6)
O6 0.0201(6) 0.0202(6) 0.0163(6) -0.0025(5) -0.0048(5) -0.0050(5)
O7 0.0246(7) 0.0322(8) 0.0243(7) -0.0050(6) 0.0005(5) -0.0065(6)
O9 0.0169(6) 0.0160(6) 0.0173(6) 0.0038(5) -0.0034(4) -0.0041(5)
O10 0.0209(7) 0.0206(7) 0.0316(7) 0.0036(5) -0.0037(5) -0.0007(5)

loop_
_atom_type_symbol
_atom_type_description
_atom_type_scat_dispersion_real
_atom_type_scat_dispersion_imag
_atom_type_scat_source
C C 0.0033 0.0016 'International Tables Vol C Tables 4.2.6.8 and 6.1.1.4'
H H 0.0000 0.0000 'International Tables Vol C Tables 4.2.6.8 and 6.1.1.4'
N N 0.0061 0.0033 'International Tables Vol C Tables 4.2.6.8 and 6.1.1.4'
O O 0.0106 0.0060 'International Tables Vol C Tables 4.2.6.8 and 6.1.1.4'

loop_
_geom_angle_atom_site_label_1
_geom_angle_atom_site_label_2
_geom_angle_atom_site_label_3
_geom_angle
_geom_angle_site_symmetry_1
_geom_angle_site_symmetry_3
_geom_angle_publ_flag
O9 C1 C9 107.04(12) . . ?
O9 C1 C2 110.96(12) . . ?
C9 C1 C2 114.21(13) . . ?
O9 C1 H1 108.1 . . ?
C9 C1 H1 108.1 . . ?
C2 C1 H1 108.1 . . ?
N1 C2 C3 112.26(13) . . ?
N1 C2 C1 111.81(12) . . ?
C3 C2 C1 115.97(13) . . ?
N1 C2 H2 105.2 . . ?
C3 C2 H2 105.2 . . ?
C1 C2 H2 105.2 . . ?
C4 C3 C2 118.86(14) . . ?
C4 C3 H3A 107.6 . . ?
C2 C3 H3A 107.6 . . ?
C4 C3 H3B 107.6 . . ?
C2 C3 H3B 107.6 . . ?
H3A C3 H3B 107.0 . . ?
O2 C4 C5 109.38(13) . . ?
O2 C4 C3 108.16(13) . . ?
C5 C4 C3 114.78(13) . . ?
O2 C4 H4 108.1 . . ?
C5 C4 H4 108.1 . . ?
C3 C4 H4 108.1 . . ?
O1 C5 C4 111.89(13) . . ?
O1 C5 C6 110.67(13) . . ?
C4 C5 C6 114.46(13) . . ?
O1 C5 H5 106.4 . . ?
C4 C5 H5 106.4 . . ?
C6 C5 H5 106.4 . . ?
C5 C6 C7 116.63(14) . . ?
C5 C6 H6A 108.1 . . ?
C7 C6 H6A 108.1 . . ?
C5 C6 H6B 108.1 . . ?
C7 C6 H6B 108.1 . . ?
H6A C6 H6B 107.3 . . ?
N1 C7 C8 110.51(13) . . ?
N1 C7 C6 113.33(13) . . ?
C8 C7 C6 113.17(13) . . ?
N1 C7 H7 106.4 . . ?
C8 C7 H7 106.4 . . ?
C6 C7 H7 106.4 . . ?
O3 C8 C9 108.07(13) . . ?
O3 C8 C7 110.45(13) . . ?
C9 C8 C7 111.57(13) . . ?
O3 C8 H8 108.9 . . ?
C9 C8 H8 108.9 . . ?
C7 C8 H8 108.9 . . ?
O6 C9 C8 107.26(12) . . ?
O6 C9 C1 108.74(13) . . ?
C8 C9 C1 107.39(13) . . ?
O6 C9 H9 111.1 . . ?
C8 C9 H9 111.1 . . ?
C1 C9 H9 111.1 . . ?
O4 C10 O3 123.34(16) . . ?
O4 C10 C11 125.86(16) . . ?
O3 C10 C11 110.80(15) . . ?
C10 C11 H11A 109.5 . . ?
C10 C11 H11B 109.5 . . ?
H11A C11 H11B 109.5 . . ?
C10 C11 H11C 109.5 . . ?
H11A C11 H11C 109.5 . . ?
H11B C11 H11C 109.5 . . ?
O7 C12 O6 123.59(15) . . ?
O7 C12 C13 125.80(16) . . ?
O6 C12 C13 110.61(15) . . ?
C12 C13 H13A 109.5 . . ?
C12 C13 H13B 109.5 . . ?
H13A C13 H13B 109.5 . . ?
C12 C13 H13C 109.5 . . ?
H13A C13 H13C 109.5 . . ?
H13B C13 H13C 109.5 . . ?
O10 C14 O9 122.87(15) . . ?
O10 C14 C15 126.15(16) . . ?
O9 C14 C15 110.98(14) . . ?
C14 C15 H15A 109.5 . . ?
C14 C15 H15B 109.5 . . ?
H15A C15 H15B 109.5 . . ?
C14 C15 H15C 109.5 . . ?
H15A C15 H15C 109.5 . . ?
H15B C15 H15C 109.5 . . ?
C7 N1 C2 115.95(12) . . ?
C7 N1 H 106.9(13) . . ?
C2 N1 H 106.1(13) . . ?
C5 O1 H1A 109.5 . . ?
C4 O2 H2A 109.5 . . ?
C10 O3 C8 116.31(13) . . ?
C12 O6 C9 117.19(12) . . ?
C14 O9 C1 115.71(12) . . ?

loop_
_geom_bond_atom_site_label_1
_geom_bond_atom_site_label_2
_geom_bond_distance
_geom_bond_site_symmetry_2
_geom_bond_publ_flag
C1 O9 1.4497(19) . ?
C1 C9 1.516(2) . ?
C1 C2 1.546(2) . ?
C1 H1 1.0000 . ?
C2 N1 1.484(2) . ?
C2 C3 1.528(2) . ?
C2 H2 1.0000 . ?
C3 C4 1.525(2) . ?
C3 H3A 0.9900 . ?
C3 H3B 0.9900 . ?
C4 O2 1.4347(19) . ?
C4 C5 1.524(2) . ?
C4 H4 1.0000 . ?
C5 O1 1.4400(19) . ?
C5 C6 1.525(2) . ?
C5 H5 1.0000 . ?
C6 C7 1.553(2) . ?
C6 H6A 0.9900 . ?
C6 H6B 0.9900 . ?
C7 N1 1.478(2) . ?
C7 C8 1.532(2) . ?
C7 H7 1.0000 . ?
C8 O3 1.4401(19) . ?
C8 C9 1.513(2) . ?
C8 H8 1.0000 . ?
C9 O6 1.4440(18) . ?
C9 H9 1.0000 . ?
C10 O4 1.206(2) . ?
C10 O3 1.351(2) . ?
C10 C11 1.493(3) . ?
C11 H11A 0.9800 . ?
C11 H11B 0.9800 . ?
C11 H11C 0.9800 . ?
C12 O7 1.200(2) . ?
C12 O6 1.358(2) . ?
C12 C13 1.502(2) . ?
C13 H13A 0.9800 . ?
C13 H13B 0.9800 . ?
C13 H13C 0.9800 . ?
C14 O10 1.200(2) . ?
C14 O9 1.358(2) . ?
C14 C15 1.498(2) . ?
C15 H15A 0.9800 . ?
C15 H15B 0.9800 . ?
C15 H15C 0.9800 . ?
N1 H 0.87(2) . ?
O1 H1A 0.8400 . ?
O2 H2A 0.8400 . ?

loop_
_geom_torsion_atom_site_label_1
_geom_torsion_atom_site_label_2
_geom_torsion_atom_site_label_3
_geom_torsion_atom_site_label_4
_geom_torsion
_geom_torsion_site_symmetry_1
_geom_torsion_site_symmetry_2
_geom_torsion_site_symmetry_3
_geom_torsion_site_symmetry_4
_geom_torsion_publ_flag
O9 C1 C2 N1 -169.03(12) . . . . ?
C9 C1 C2 N1 -47.94(17) . . . . ?
O9 C1 C2 C3 -38.59(18) . . . . ?
C9 C1 C2 C3 82.50(17) . . . . ?
N1 C2 C3 C4 52.67(19) . . . . ?
C1 C2 C3 C4 -77.56(18) . . . . ?
C2 C3 C4 O2 -176.13(13) . . . . ?
C2 C3 C4 C5 -53.7(2) . . . . ?
O2 C4 C5 O1 76.19(16) . . . . ?
C3 C4 C5 O1 -45.56(18) . . . . ?
O2 C4 C5 C6 -156.89(13) . . . . ?
C3 C4 C5 C6 81.36(18) . . . . ?
O1 C5 C6 C7 59.83(18) . . . . ?
C4 C5 C6 C7 -67.72(19) . . . . ?
C5 C6 C7 N1 -3.1(2) . . . . ?
C5 C6 C7 C8 123.77(15) . . . . ?
N1 C7 C8 O3 178.68(12) . . . . ?
C6 C7 C8 O3 50.36(17) . . . . ?
N1 C7 C8 C9 58.46(17) . . . . ?
C6 C7 C8 C9 -69.87(17) . . . . ?
O3 C8 C9 O6 61.57(16) . . . . ?
C7 C8 C9 O6 -176.82(13) . . . . ?
O3 C8 C9 C1 178.30(12) . . . . ?
C7 C8 C9 C1 -60.08(16) . . . . ?
O9 C1 C9 O6 -65.89(15) . . . . ?
C2 C1 C9 O6 170.88(12) . . . . ?
O9 C1 C9 C8 178.36(12) . . . . ?
C2 C1 C9 C8 55.12(16) . . . . ?
C8 C7 N1 C2 -50.72(17) . . . . ?
C6 C7 N1 C2 77.52(17) . . . . ?
C3 C2 N1 C7 -87.00(16) . . . . ?
C1 C2 N1 C7 45.34(18) . . . . ?
O4 C10 O3 C8 -1.2(2) . . . . ?
C11 C10 O3 C8 179.06(14) . . . . ?
C9 C8 O3 C10 -144.68(14) . . . . ?
C7 C8 O3 C10 93.01(16) . . . . ?
O7 C12 O6 C9 -1.7(2) . . . . ?
C13 C12 O6 C9 178.09(14) . . . . ?
C8 C9 O6 C12 -133.74(15) . . . . ?
C1 C9 O6 C12 110.42(15) . . . . ?
O10 C14 O9 C1 0.5(2) . . . . ?
C15 C14 O9 C1 -179.60(13) . . . . ?
C9 C1 O9 C14 153.70(13) . . . . ?
C2 C1 O9 C14 -81.08(16) . . . . ?

loop_
_cod_related_entry_id
_cod_related_entry_database
_cod_related_entry_code
1 ChemSpider 24539743
